data_4506877
loop_
_publ_author_name
'Nath, Naba K.'
'Nangia, Ashwini'

_publ_section_title
;
 Isomorphous Crystals by Chloro--Methyl Exchange in Polymorphic Fuchsones
;
_journal_issue 11
_journal_name_full 'Crystal Growth &amp; Design'
_journal_page_first 5411
_journal_paper_doi 10.1021/cg3010097
_journal_volume 12
_journal_year 2012
_chemical_formula_sum 'C21.5 H17.75 Cl1.5 O'
_chemical_formula_weight 345.28
_chemical_name_systematic
; 
 ? 
;
_space_group_IT_number 15
_symmetry_cell_setting monoclinic
_symmetry_space_group_name_Hall '-C 2yc'
_symmetry_space_group_name_H-M 'C 1 2/c 1'
_atom_sites_solution_hydrogens geom
_atom_sites_solution_primary direct
_atom_sites_solution_secondary difmap
_audit_creation_method SHELXL-97
_cell_angle_alpha 90.00
_cell_angle_beta 90.00
_cell_angle_gamma 90.00
_cell_formula_units_Z 4
_cell_length_a 19.853(3)
_cell_length_b 10.8323(15)
_cell_length_c 7.8131(11)
_cell_measurement_reflns_used 4194
_cell_measurement_temperature 100(2)
_cell_measurement_theta_max 25.01
_cell_measurement_theta_min 2.14
_cell_volume 1680.2(4)
_computing_cell_refinement 'Bruker SMART'
_computing_data_collection 'Bruker SMART'
_computing_data_reduction 'Bruker SAINT'
_computing_molecular_graphics 'Bruker SHELXTL'
_computing_publication_material 'Bruker SHELXTL'
_computing_structure_refinement 'SHELXL-97 (Sheldrick, 1997)'
_computing_structure_solution 'SHELXS-97 (Sheldrick, 1990)'
_diffrn_ambient_temperature 100(2)
_diffrn_measured_fraction_theta_full 1.000
_diffrn_measured_fraction_theta_max 1.000
_diffrn_radiation_monochromator graphite
_diffrn_radiation_source 'fine-focus sealed tube'
_diffrn_radiation_type MoK\a
_diffrn_radiation_wavelength 0.71073
_diffrn_reflns_av_R_equivalents 0.0460
_diffrn_reflns_av_sigmaI/netI 0.0301
_diffrn_reflns_limit_h_max 23
_diffrn_reflns_limit_h_min -23
_diffrn_reflns_limit_k_max 12
_diffrn_reflns_limit_k_min -12
_diffrn_reflns_limit_l_max 9
_diffrn_reflns_limit_l_min -9
_diffrn_reflns_number 7930
_diffrn_reflns_theta_full 25.04
_diffrn_reflns_theta_max 25.04
_diffrn_reflns_theta_min 2.05
_exptl_absorpt_coefficient_mu 0.311
_exptl_absorpt_correction_T_max 0.9519
_exptl_absorpt_correction_T_min 0.8882
_exptl_absorpt_correction_type multi-scan
_exptl_absorpt_process_details SADABS
_exptl_crystal_colour yellow
_exptl_crystal_density_diffrn 1.365
_exptl_crystal_density_method 'not measured'
_exptl_crystal_description needle
_exptl_crystal_F_000 721
_exptl_crystal_size_max 0.39
_exptl_crystal_size_mid 0.22
_exptl_crystal_size_min 0.16
_refine_diff_density_max 0.304
_refine_diff_density_min -0.195
_refine_diff_density_rms 0.055
_refine_ls_extinction_method none
_refine_ls_goodness_of_fit_ref 1.319
_refine_ls_hydrogen_treatment constr
_refine_ls_matrix_type full
_refine_ls_number_parameters 114
_refine_ls_number_reflns 1500
_refine_ls_number_restraints 0
_refine_ls_restrained_S_all 1.319
_refine_ls_R_factor_all 0.0624
_refine_ls_R_factor_gt 0.0579
_refine_ls_shift/su_max 0.000
_refine_ls_shift/su_mean 0.000
_refine_ls_structure_factor_coef Fsqd
_refine_ls_weighting_details 'calc w=1/[\s^2^(Fo^2^)+(0.0176P)^2^+4.4644P] where P=(Fo^2^+2Fc^2^)/3'
_refine_ls_weighting_scheme calc
_refine_ls_wR_factor_gt 0.1163
_refine_ls_wR_factor_ref 0.1179
_reflns_number_gt 1402
_reflns_number_total 1500
_reflns_threshold_expression >2sigma(I)
_cod_data_source_file cg3010097_si_013.cif
_cod_data_source_block TMF+MCF-3
_cod_depositor_comments
;
The following automatic conversions were performed:

'_symmetry_cell_setting' value 'Monoclinic' changed to 'monoclinic'
according to /home/saulius/struct/CIF-dictionaries/cif_core.dic
dictionary named 'cif_core.dic' version 2.4.2 from 2011-04-26.

Automatic conversion script
Id: cif_fix_values 1891 2012-01-12 08:04:46Z andrius 
;
_cod_original_cell_volume 1680.3(4)
_cod_original_sg_symbol_H-M 'C2/c  '
_cod_original_formula_sum 'C21.50 H17.75 Cl1.50 O'
_cod_database_code 4506877

loop_
_symmetry_equiv_pos_as_xyz
'x, y, z'
'-x, y, -z+1/2'
'x+1/2, y+1/2, z'
'-x+1/2, y+1/2, -z+1/2'
'-x, -y, -z'
'x, -y, z-1/2'
'-x+1/2, -y+1/2, -z'
'x+1/2, -y+1/2, z-1/2'

loop_
_atom_site_label
_atom_site_type_symbol
_atom_site_fract_x
_atom_site_fract_y
_atom_site_fract_z
_atom_site_U_iso_or_equiv
_atom_site_adp_type
_atom_site_occupancy
_atom_site_symmetry_multiplicity
_atom_site_calc_flag
_atom_site_refinement_flags
_atom_site_disorder_assembly
_atom_site_disorder_group
C13 C 0.24906(5) 0.19450(9) 0.22479(13) 0.0296(4) Uani 0.287(6) 1 d P A 1
H13A H 0.2490 0.1417 0.1230 0.044 Uiso 0.287(6) 1 calc PR A 1
H13B H 0.2088 0.2470 0.2240 0.044 Uiso 0.287(6) 1 calc PR A 1
H13C H 0.2489 0.1429 0.3278 0.044 Uiso 0.287(6) 1 calc PR A 1
Cl1 Cl 0.24906(5) 0.19450(9) 0.22479(13) 0.0296(4) Uani 0.713(6) 1 d P A 1
C3 C 0.44341(13) 0.7009(3) 0.1858(3) 0.0199(6) Uani 1 1 d . . .
H3 H 0.4048 0.6577 0.1460 0.024 Uiso 1 1 calc R . .
C5 C 0.5000 0.5015(4) 0.2500 0.0201(9) Uani 1 2 d S . .
C6 C 0.43679(13) 0.4288(2) 0.2381(3) 0.0177(6) Uani 1 1 d . A .
C7 C 0.37760(13) 0.4673(3) 0.3206(3) 0.0195(6) Uani 1 1 d . . .
H7 H 0.3773 0.5432 0.3817 0.023 Uiso 1 1 calc R . .
C8 C 0.31963(13) 0.3965(3) 0.3144(4) 0.0222(6) Uani 1 1 d . A .
H8 H 0.2800 0.4233 0.3714 0.027 Uiso 1 1 calc R . .
C2 C 0.44297(13) 0.8250(3) 0.1798(3) 0.0214(6) Uani 1 1 d . . .
C9 C 0.31986(14) 0.2857(3) 0.2240(4) 0.0228(7) Uani 1 1 d . . .
O1 O 0.5000 1.0100(3) 0.2500 0.0317(7) Uani 1 2 d S . .
C4 C 0.5000 0.6298(3) 0.2500 0.0171(8) Uani 1 2 d S . .
C12 C 0.38713(14) 0.8972(3) 0.0990(4) 0.0262(7) Uani 1 1 d . . .
H12A H 0.3530 0.8402 0.0545 0.039 Uiso 1 1 calc R . .
H12B H 0.4052 0.9470 0.0048 0.039 Uiso 1 1 calc R . .
H12C H 0.3666 0.9515 0.1846 0.039 Uiso 1 1 calc R . .
C11 C 0.43545(13) 0.3170(3) 0.1494(3) 0.0199(6) Uani 1 1 d . . .
H11 H 0.4751 0.2888 0.0937 0.024 Uiso 1 1 calc R A .
C10 C 0.37746(14) 0.2466(3) 0.1411(4) 0.0229(6) Uani 1 1 d . A .
H10 H 0.3772 0.1714 0.0785 0.027 Uiso 1 1 calc R . .
C1 C 0.5000 0.8958(4) 0.2500 0.0208(9) Uani 1 2 d S . .

loop_
_atom_site_aniso_label
_atom_site_aniso_U_11
_atom_site_aniso_U_22
_atom_site_aniso_U_33
_atom_site_aniso_U_23
_atom_site_aniso_U_13
_atom_site_aniso_U_12
C13 0.0194(5) 0.0287(6) 0.0406(6) -0.0055(4) 0.0016(4) -0.0104(4)
Cl1 0.0194(5) 0.0287(6) 0.0406(6) -0.0055(4) 0.0016(4) -0.0104(4)
C3 0.0168(13) 0.0220(14) 0.0207(14) -0.0014(12) 0.0024(11) -0.0021(12)
C5 0.020(2) 0.026(2) 0.0141(19) 0.000 0.0011(15) 0.000
C6 0.0187(14) 0.0168(14) 0.0176(14) 0.0030(11) -0.0018(11) 0.0016(11)
C7 0.0193(14) 0.0180(14) 0.0212(14) 0.0002(11) -0.0026(11) 0.0004(11)
C8 0.0153(14) 0.0265(15) 0.0247(15) 0.0037(12) 0.0005(11) 0.0023(11)
C2 0.0209(14) 0.0223(15) 0.0208(14) 0.0010(12) 0.0049(11) 0.0017(12)
C9 0.0185(14) 0.0222(15) 0.0276(15) 0.0037(12) -0.0005(11) -0.0063(12)
O1 0.0344(17) 0.0177(16) 0.0430(19) 0.000 0.0025(14) 0.000
C4 0.0203(19) 0.0161(19) 0.0148(19) 0.000 0.0043(15) 0.000
C12 0.0265(16) 0.0223(15) 0.0296(16) 0.0032(13) 0.0017(12) 0.0037(12)
C11 0.0182(14) 0.0198(14) 0.0219(14) 0.0024(12) 0.0026(11) 0.0017(11)
C10 0.0258(15) 0.0182(14) 0.0246(15) -0.0001(12) -0.0003(12) -0.0034(12)
C1 0.020(2) 0.018(2) 0.025(2) 0.000 0.0066(16) 0.000

loop_
_atom_type_symbol
_atom_type_description
_atom_type_scat_dispersion_real
_atom_type_scat_dispersion_imag
_atom_type_scat_source
C C 0.0033 0.0016 'International Tables Vol C Tables 4.2.6.8 and 6.1.1.4'
H H 0.0000 0.0000 'International Tables Vol C Tables 4.2.6.8 and 6.1.1.4'
O O 0.0106 0.0060 'International Tables Vol C Tables 4.2.6.8 and 6.1.1.4'
Cl Cl 0.1484 0.1585 'International Tables Vol C Tables 4.2.6.8 and 6.1.1.4'

loop_
_geom_angle_atom_site_label_1
_geom_angle_atom_site_label_2
_geom_angle_atom_site_label_3
_geom_angle
_geom_angle_site_symmetry_1
_geom_angle_site_symmetry_3
C9 C13 H13A 109.5 . .
C9 C13 H13B 109.5 . .
C9 C13 H13C 109.5 . .
C2 C3 C4 123.2(3) . .
C2 C3 H3 118.4 . .
C4 C3 H3 118.4 . .
C4 C5 C6 122.05(17) . .
C4 C5 C6 122.05(17) . 2_655
C6 C5 C6 115.9(3) . 2_655
C11 C6 C7 118.0(2) . .
C11 C6 C5 120.5(2) . .
C7 C6 C5 121.4(2) . .
C8 C7 C6 121.0(3) . .
C8 C7 H7 119.5 . .
C6 C7 H7 119.5 . .
C7 C8 C9 119.5(3) . .
C7 C8 H8 120.2 . .
C9 C8 H8 120.2 . .
C3 C2 C1 120.1(3) . .
C3 C2 C12 122.8(3) . .
C1 C2 C12 117.1(2) . .
C10 C9 C8 120.3(3) . .
C10 C9 C13 120.2(2) . .
C8 C9 C13 119.4(2) . .
C5 C4 C3 122.05(17) . .
C5 C4 C3 122.05(17) . 2_655
C3 C4 C3 115.9(3) . 2_655
C2 C12 H12A 109.5 . .
C2 C12 H12B 109.5 . .
H12A C12 H12B 109.5 . .
C2 C12 H12C 109.5 . .
H12A C12 H12C 109.5 . .
H12B C12 H12C 109.5 . .
C10 C11 C6 121.2(3) . .
C10 C11 H11 119.4 . .
C6 C11 H11 119.4 . .
C9 C10 C11 119.9(3) . .
C9 C10 H10 120.0 . .
C11 C10 H10 120.0 . .
O1 C1 C2 121.34(17) . 2_655
O1 C1 C2 121.34(17) . .
C2 C1 C2 117.3(3) 2_655 .

loop_
_geom_bond_atom_site_label_1
_geom_bond_atom_site_label_2
_geom_bond_distance
_geom_bond_site_symmetry_2
C13 C9 1.718(3) .
C13 H13A 0.9800 .
C13 H13B 0.9800 .
C13 H13C 0.9800 .
C3 C2 1.345(4) .
C3 C4 1.452(3) .
C3 H3 0.9500 .
C5 C4 1.390(5) .
C5 C6 1.485(3) .
C5 C6 1.485(3) 2_655
C6 C11 1.396(4) .
C6 C7 1.404(4) .
C7 C8 1.384(4) .
C7 H7 0.9500 .
C8 C9 1.393(4) .
C8 H8 0.9500 .
C2 C1 1.473(3) .
C2 C12 1.496(4) .
C9 C10 1.381(4) .
O1 C1 1.238(5) .
C4 C3 1.452(3) 2_655
C12 H12A 0.9800 .
C12 H12B 0.9800 .
C12 H12C 0.9800 .
C11 C10 1.382(4) .
C11 H11 0.9500 .
C10 H10 0.9500 .
C1 C2 1.473(3) 2_655
